data_7235711
loop_
_publ_author_name
'Pasha, Sheik Saleem'
'Alam, Parvej'
'Dash, Subhra'
'Kaur, Gurpreet'
'Banerjee, Debashree'
'Chowdhury, Rajdeep'
'Rath, Nigam'
'Roy Choudhury, Angshuman'
'Laskar, Inamur Rahaman'

_publ_section_title
;
 Rare observation of &#x2018;aggregation induced emission&#x2019; in
 cyclometalated platinum(ii) complexes and their biological activities
;
_journal_issue 92
_journal_name_full 'RSC Adv.'
_journal_page_first 50549
_journal_paper_doi 10.1039/C4RA06623E
_journal_volume 4
_journal_year 2014
_chemical_formula_moiety 'C37 H32 N P2 Pt, (C H4 O), (Cl)'
_chemical_formula_sum 'C38 H36 Cl N O P2 Pt'
_chemical_formula_weight 815.16
_space_group_crystal_system monoclinic
_space_group_IT_number 15
_space_group_name_Hall '-C 2yc'
_space_group_name_H-M_alt 'C 1 2/c 1'
_atom_sites_solution_hydrogens geom
_atom_sites_solution_primary direct
_atom_sites_solution_secondary difmap
_audit_creation_method SHELXL-2013
_cell_angle_alpha 90
_cell_angle_beta 92.576(3)
_cell_angle_gamma 90
_cell_formula_units_Z 8
_cell_length_a 18.0210(14)
_cell_length_b 23.0522(17)
_cell_length_c 16.6920(13)
_cell_measurement_reflns_used 9894
_cell_measurement_temperature 100(2)
_cell_measurement_theta_max 27.55
_cell_measurement_theta_min 2.44
_cell_volume 6927.2(9)
_computing_cell_refinement 'Bruker SAINT'
_computing_data_collection 'Bruker APEX2'
_computing_data_reduction 'Bruker SAINT'
_computing_molecular_graphics 'Bruker SHELXTL'
_computing_publication_material 'Bruker SHELXTL'
_computing_structure_refinement 'SHELXL-2013 (Sheldrick, 2013)'
_computing_structure_solution 'SHELXT-2013 (Sheldrick, 2008)'
_diffrn_ambient_temperature 100(2)
_diffrn_measured_fraction_theta_full 0.996
_diffrn_measured_fraction_theta_max 0.995
_diffrn_measurement_device_type 'Bruker APEX-II CCD'
_diffrn_measurement_method '\f and \w scans'
_diffrn_radiation_type MoK\a
_diffrn_radiation_wavelength 0.71073
_diffrn_reflns_av_R_equivalents 0.0308
_diffrn_reflns_av_unetI/netI 0.0259
_diffrn_reflns_Laue_measured_fraction_full 0.996
_diffrn_reflns_Laue_measured_fraction_max 0.995
_diffrn_reflns_limit_h_max 23
_diffrn_reflns_limit_h_min -14
_diffrn_reflns_limit_k_max 30
_diffrn_reflns_limit_k_min -29
_diffrn_reflns_limit_l_max 21
_diffrn_reflns_limit_l_min -21
_diffrn_reflns_number 40670
_diffrn_reflns_point_group_measured_fraction_full 0.996
_diffrn_reflns_point_group_measured_fraction_max 0.995
_diffrn_reflns_theta_full 25.242
_diffrn_reflns_theta_max 27.610
_diffrn_reflns_theta_min 2.443
_exptl_absorpt_coefficient_mu 4.251
_exptl_absorpt_correction_T_max 0.7457
_exptl_absorpt_correction_T_min 0.6632
_exptl_absorpt_correction_type multi-scan
_exptl_absorpt_process_details 'sadabs v2012/1'
_exptl_crystal_colour yellow
_exptl_crystal_density_diffrn 1.563
_exptl_crystal_density_method 'not measured'
_exptl_crystal_description rod
_exptl_crystal_F_000 3232
_exptl_crystal_size_max 0.378
_exptl_crystal_size_mid 0.211
_exptl_crystal_size_min 0.108
_refine_diff_density_max 1.099
_refine_diff_density_min -0.565
_refine_diff_density_rms 0.111
_refine_ls_extinction_method none
_refine_ls_goodness_of_fit_ref 1.056
_refine_ls_hydrogen_treatment constr
_refine_ls_matrix_type full
_refine_ls_number_parameters 441
_refine_ls_number_reflns 8011
_refine_ls_number_restraints 99
_refine_ls_restrained_S_all 1.064
_refine_ls_R_factor_all 0.0361
_refine_ls_R_factor_gt 0.0271
_refine_ls_shift/su_max 0.001
_refine_ls_shift/su_mean 0.000
_refine_ls_structure_factor_coef Fsqd
_refine_ls_weighting_details 'w=1/[\s^2^(Fo^2^)+(0.0375P)^2^+25.5389P] where P=(Fo^2^+2Fc^2^)/3'
_refine_ls_weighting_scheme calc
_refine_ls_wR_factor_gt 0.0720
_refine_ls_wR_factor_ref 0.0767
_reflns_Friedel_coverage 0.000
_reflns_number_gt 6812
_reflns_number_total 8011
_reflns_threshold_expression 'I > 2\s(I)'
_cod_data_source_file c4ra06623e2.cif
_cod_data_source_block r6113
_cod_original_sg_symbol_H-M 'C 2/c'
_cod_database_code 7235711
_shelx_space_group_comment
; 
The symmetry employed for this shelxl refinement is uniquely defined 
by the following loop, which should always be used as a source of 
symmetry information in preference to the above space-group names. 
They are only intended as comments. 
;
_shelx_estimated_absorpt_t_min 0.296
_shelx_estimated_absorpt_t_max 0.657
_shelxl_version_number 2013-4

loop_
_space_group_symop_operation_xyz
'x, y, z'
'-x, y, -z+1/2'
'x+1/2, y+1/2, z'
'-x+1/2, y+1/2, -z+1/2'
'-x, -y, -z'
'x, -y, z-1/2'
'-x+1/2, -y+1/2, -z'
'x+1/2, -y+1/2, z-1/2'

loop_
_atom_site_label
_atom_site_type_symbol
_atom_site_fract_x
_atom_site_fract_y
_atom_site_fract_z
_atom_site_U_iso_or_equiv
_atom_site_adp_type
_atom_site_occupancy
_atom_site_site_symmetry_order
_atom_site_calc_flag
_atom_site_refinement_flags_posn
_atom_site_refinement_flags_adp
_atom_site_refinement_flags_occupancy
_atom_site_disorder_assembly
_atom_site_disorder_group
Pt1 Pt 0.29110(2) 0.53691(2) 0.53345(2) 0.02332(5) Uani 1 1 d . . . . .
P1 P 0.26778(5) 0.62850(4) 0.48384(6) 0.02405(19) Uani 1 1 d . . . . .
P2 P 0.19404(5) 0.55390(4) 0.60943(6) 0.0257(2) Uani 1 1 d . . . . .
N1 N 0.37482(17) 0.51312(14) 0.4586(2) 0.0299(7) Uani 1 1 d . . . . .
C1 C 0.2145(2) 0.66472(17) 0.5597(2) 0.0309(8) Uani 1 1 d . . . . .
H1A H 0.2468 0.6732 0.6079 0.037 Uiso 1 1 calc R U . . .
H1B H 0.1938 0.7017 0.5385 0.037 Uiso 1 1 calc R U . . .
C2 C 0.1521(2) 0.62358(17) 0.5809(2) 0.0310(8) Uani 1 1 d . . . . .
H2A H 0.1169 0.6185 0.5342 0.037 Uiso 1 1 calc R U . . .
H2B H 0.1246 0.6396 0.6259 0.037 Uiso 1 1 calc R U . . .
C3 C 0.3913(2) 0.53984(17) 0.3906(3) 0.0374(10) Uani 1 1 d . . . . .
H3 H 0.3652 0.5743 0.3760 0.045 Uiso 1 1 calc R U . . .
C4 C 0.4440(2) 0.5198(2) 0.3410(3) 0.0451(11) Uani 1 1 d . . . . .
H4 H 0.4536 0.5396 0.2926 0.054 Uiso 1 1 calc R U . . .
C5 C 0.4829(2) 0.4703(2) 0.3626(3) 0.0459(12) Uani 1 1 d . . . . .
H5 H 0.5207 0.4559 0.3300 0.055 Uiso 1 1 calc R U . . .
C6 C 0.4664(2) 0.4425(2) 0.4312(3) 0.0384(10) Uani 1 1 d . . . . .
H6 H 0.4930 0.4084 0.4467 0.046 Uiso 1 1 calc R U . . .
C7 C 0.4113(2) 0.46331(17) 0.4789(3) 0.0315(8) Uani 1 1 d . . . . .
C8 C 0.3858(2) 0.43520(17) 0.5517(2) 0.0313(8) Uani 1 1 d . . . . .
C9 C 0.4187(3) 0.3852(2) 0.5830(3) 0.0476(11) Uani 1 1 d . . . . .
H9 H 0.4598 0.3685 0.5578 0.057 Uiso 1 1 calc R U . . .
C10 C 0.3918(3) 0.3596(2) 0.6510(3) 0.0551(13) Uani 1 1 d . . . . .
H10 H 0.4143 0.3254 0.6725 0.066 Uiso 1 1 calc R U . . .
C11 C 0.3323(3) 0.3843(2) 0.6873(3) 0.0510(12) Uani 1 1 d . . . . .
H11 H 0.3127 0.3667 0.7333 0.061 Uiso 1 1 calc R U . . .
C12 C 0.3011(2) 0.43506(19) 0.6562(3) 0.0376(9) Uani 1 1 d . . . . .
H12 H 0.2614 0.4525 0.6830 0.045 Uiso 1 1 calc R U . . .
C13 C 0.3259(2) 0.46117(15) 0.5875(2) 0.0272(8) Uani 1 1 d . . . . .
C14 C 0.3486(2) 0.67397(16) 0.4719(2) 0.0288(8) Uani 1 1 d . . . . .
C15 C 0.3656(2) 0.69874(17) 0.3993(3) 0.0384(10) Uani 1 1 d . . . . .
H15 H 0.3343 0.6925 0.3528 0.046 Uiso 1 1 calc R U . . .
C16 C 0.4293(3) 0.73306(19) 0.3951(4) 0.0525(14) Uani 1 1 d . . . . .
H16 H 0.4417 0.7498 0.3455 0.063 Uiso 1 1 calc DR U . . .
C17 C 0.4739(3) 0.7425(2) 0.4626(5) 0.0649(18) Uani 1 1 d . . . . .
H17 H 0.5167 0.7663 0.4593 0.078 Uiso 1 1 calc R U . . .
C18 C 0.4579(3) 0.7186(2) 0.5335(4) 0.0597(15) Uani 1 1 d . . . . .
H18 H 0.4893 0.7256 0.5798 0.072 Uiso 1 1 calc R U . . .
C19 C 0.3954(2) 0.6834(2) 0.5390(3) 0.0420(10) Uani 1 1 d . . . . .
H19 H 0.3849 0.6658 0.5887 0.050 Uiso 1 1 calc R U . . .
C20 C 0.2099(2) 0.63648(16) 0.3938(2) 0.0283(8) Uani 1 1 d . . . . .
C21 C 0.1805(3) 0.6905(2) 0.3733(3) 0.0484(12) Uani 1 1 d . . . . .
H21 H 0.1932 0.7233 0.4054 0.058 Uiso 1 1 calc R U . . .
C22 C 0.1329(3) 0.6969(3) 0.3066(3) 0.0647(16) Uani 1 1 d . . . . .
H22 H 0.1132 0.7340 0.2931 0.078 Uiso 1 1 calc R U . . .
C23 C 0.1144(3) 0.6500(3) 0.2602(3) 0.0537(13) Uani 1 1 d . . . . .
H23 H 0.0816 0.6544 0.2144 0.064 Uiso 1 1 calc R U . . .
C24 C 0.1431(2) 0.5960(2) 0.2796(3) 0.0440(11) Uani 1 1 d . . . . .
H24 H 0.1299 0.5635 0.2471 0.053 Uiso 1 1 calc R U . . .
C25 C 0.1912(2) 0.58906(18) 0.3464(2) 0.0326(9) Uani 1 1 d . . . . .
H25 H 0.2112 0.5519 0.3594 0.039 Uiso 1 1 calc R U . . .
C26 C 0.2159(2) 0.56424(17) 0.7156(2) 0.0318(8) Uani 1 1 d . . . . .
C27 C 0.2881(3) 0.5796(3) 0.7387(3) 0.0645(12) Uani 1 1 d . . . . .
H27 H 0.3258 0.5796 0.7009 0.077 Uiso 1 1 calc R U . . .
C28 C 0.3044(3) 0.5950(3) 0.8178(3) 0.0645(12) Uani 1 1 d . . . . .
H28 H 0.3533 0.6072 0.8335 0.077 Uiso 1 1 calc R U . . .
C29 C 0.2509(3) 0.5930(3) 0.8737(3) 0.0612(15) Uani 1 1 d . . . . .
H29 H 0.2630 0.6026 0.9280 0.073 Uiso 1 1 calc R U . . .
C30 C 0.1808(3) 0.5773(2) 0.8508(3) 0.0501(12) Uani 1 1 d . . . . .
H30 H 0.1437 0.5759 0.8895 0.060 Uiso 1 1 calc R U . . .
C31 C 0.1625(3) 0.5634(2) 0.7725(3) 0.0411(10) Uani 1 1 d . . . . .
H31 H 0.1127 0.5532 0.7572 0.049 Uiso 1 1 calc R U . . .
C32 C 0.1190(2) 0.50222(17) 0.5974(2) 0.0291(8) Uani 1 1 d . . . . .
C33 C 0.0472(2) 0.5171(2) 0.6194(3) 0.0406(10) Uani 1 1 d . . . . .
H33 H 0.0373 0.5547 0.6396 0.049 Uiso 1 1 calc R U . . .
C34 C -0.0092(2) 0.4763(2) 0.6112(3) 0.0471(12) Uani 1 1 d . . . . .
H34 H -0.0578 0.4858 0.6267 0.057 Uiso 1 1 calc R U . . .
C35 C 0.0047(3) 0.4224(2) 0.5810(3) 0.0478(12) Uani 1 1 d . . . . .
H35 H -0.0341 0.3945 0.5767 0.057 Uiso 1 1 calc R U . . .
C36 C 0.0737(3) 0.4085(2) 0.5569(3) 0.0424(10) Uani 1 1 d . . . . .
H36 H 0.0823 0.3715 0.5342 0.051 Uiso 1 1 calc DR U . . .
C37 C 0.1313(2) 0.44805(19) 0.5652(2) 0.0340(9) Uani 1 1 d . . . . .
H37 H 0.1794 0.4379 0.5487 0.041 Uiso 1 1 calc R U . . .
Cl1 Cl 0.5000 0.8520(2) 0.2500 0.076(2) Uani 0.556(11) 2 d S TU P A 1
Cl2 Cl 0.5000 0.3334(3) 0.2500 0.066(3) Uani 0.353(9) 2 d S TU P B 1
Cl2' Cl 0.5544(2) 0.3577(2) 0.2775(3) 0.0863(19) Uani 0.396(6) 1 d . U P C -2
Cl2A Cl 0.5000 0.2832(6) 0.2500 0.056(4) Uani 0.131(7) 2 d S TU P D 3
Cl2B Cl 0.4758(12) 0.2865(8) 0.2898(16) 0.056(4) Uani 0.068(4) 1 d . U P E -4
O1S O 0.7351(5) 0.7731(4) 0.2785(6) 0.0416(14) Uani 0.329(5) 1 d D U P . .
H1S H 0.7452 0.7447 0.3086 0.062 Uiso 0.329(5) 1 calc R U P . .
C1S C 0.6571(6) 0.7799(6) 0.2698(8) 0.0416(14) Uani 0.329(5) 1 d D U P . .
H1SA H 0.6454 0.8129 0.2345 0.062 Uiso 0.329(5) 1 calc R U P . .
H1SB H 0.6369 0.7868 0.3225 0.062 Uiso 0.329(5) 1 calc R U P . .
H1SC H 0.6350 0.7445 0.2464 0.062 Uiso 0.329(5) 1 calc R U P . .
O2S O 0.6891(12) 0.7552(9) 0.5337(12) 0.0416(14) Uani 0.164(7) 1 d D U P F 1
H2S H 0.7128 0.7827 0.5140 0.062 Uiso 0.164(7) 1 calc R U P F 1
C2S C 0.6599(16) 0.7733(7) 0.6084(11) 0.0416(14) Uani 0.164(7) 1 d D U P F 1
H2SA H 0.6161 0.7979 0.5977 0.062 Uiso 0.164(7) 1 calc R U P F 1
H2SB H 0.6978 0.7954 0.6393 0.062 Uiso 0.164(7) 1 calc R U P F 1
H2SC H 0.6457 0.7391 0.6390 0.062 Uiso 0.164(7) 1 calc R U P F 1
O3S O 0.3515(12) 0.2701(8) 0.3949(15) 0.0416(14) Uani 0.146(7) 1 d D U P G 2
H3S H 0.3278 0.2876 0.3578 0.062 Uiso 0.146(7) 1 calc R U P G 2
C3S C 0.3029(18) 0.2302(14) 0.433(2) 0.0416(14) Uani 0.146(7) 1 d D U P G 2
H3SA H 0.3187 0.1903 0.4229 0.062 Uiso 0.146(7) 1 calc R U P G 2
H3SB H 0.2519 0.2357 0.4117 0.062 Uiso 0.146(7) 1 calc R U P G 2
H3SC H 0.3049 0.2373 0.4912 0.062 Uiso 0.146(7) 1 calc R U P G 2
O4S O 0.4716(12) 0.1591(8) 0.7211(13) 0.0416(14) Uani 0.179(7) 1 d D U P H -1
H4S H 0.5091 0.1699 0.7488 0.062 Uiso 0.179(7) 1 calc R U P H -1
C4S C 0.4243(14) 0.2087(9) 0.7030(16) 0.0416(14) Uani 0.179(7) 1 d D U P H -1
H4SA H 0.4066 0.2071 0.6467 0.062 Uiso 0.179(7) 1 calc R U P H -1
H4SB H 0.4527 0.2445 0.7126 0.062 Uiso 0.179(7) 1 calc R U P H -1
H4SC H 0.3818 0.2081 0.7375 0.062 Uiso 0.179(7) 1 calc R U P H -1
O5S O 0.3277(8) 0.2586(6) 0.4329(10) 0.0416(14) Uani 0.233(7) 1 d D U P I 3
H5S H 0.3257 0.2850 0.4675 0.062 Uiso 0.233(7) 1 calc R U P I 3
C5S C 0.2844(11) 0.2098(7) 0.4572(13) 0.0416(14) Uani 0.233(7) 1 d D U P I 3
H5SA H 0.2806 0.1814 0.4136 0.062 Uiso 0.233(7) 1 calc R U P I 3
H5SB H 0.2345 0.2229 0.4699 0.062 Uiso 0.233(7) 1 calc R U P I 3
H5SC H 0.3085 0.1918 0.5048 0.062 Uiso 0.233(7) 1 calc R U P I 3
Cl1' Cl 0.5111(11) 0.8604(9) 0.3378(15) 0.056(4) Uani 0.061(4) 1 d . . P J 2

loop_
_atom_site_aniso_label
_atom_site_aniso_U_11
_atom_site_aniso_U_22
_atom_site_aniso_U_33
_atom_site_aniso_U_23
_atom_site_aniso_U_13
_atom_site_aniso_U_12
Pt1 0.02527(8) 0.02088(8) 0.02448(8) 0.00050(5) 0.00857(5) 0.00551(5)
P1 0.0279(4) 0.0187(4) 0.0260(5) -0.0027(4) 0.0070(4) 0.0024(3)
P2 0.0273(4) 0.0272(5) 0.0233(5) 0.0019(4) 0.0088(4) 0.0066(4)
N1 0.0289(15) 0.0267(17) 0.0350(19) -0.0026(14) 0.0123(13) 0.0036(13)
C1 0.0372(19) 0.026(2) 0.031(2) -0.0037(16) 0.0100(16) 0.0066(16)
C2 0.0283(17) 0.032(2) 0.033(2) 0.0029(16) 0.0088(15) 0.0100(15)
C3 0.041(2) 0.029(2) 0.045(3) 0.0055(18) 0.0210(19) 0.0064(17)
C4 0.045(2) 0.044(3) 0.048(3) -0.001(2) 0.026(2) 0.003(2)
C5 0.035(2) 0.049(3) 0.056(3) -0.009(2) 0.022(2) 0.0055(19)
C6 0.0298(19) 0.038(2) 0.048(3) -0.009(2) 0.0070(18) 0.0104(17)
C7 0.0273(17) 0.030(2) 0.037(2) -0.0066(17) 0.0039(16) 0.0051(15)
C8 0.0312(18) 0.028(2) 0.034(2) -0.0003(17) 0.0028(16) 0.0051(15)
C9 0.055(3) 0.037(2) 0.051(3) 0.001(2) 0.006(2) 0.022(2)
C10 0.074(3) 0.038(3) 0.053(3) 0.013(2) 0.005(3) 0.028(2)
C11 0.075(3) 0.037(3) 0.042(3) 0.013(2) 0.011(2) 0.017(2)
C12 0.046(2) 0.033(2) 0.034(2) 0.0050(18) 0.0068(18) 0.0113(18)
C13 0.0305(17) 0.0225(18) 0.029(2) 0.0010(15) 0.0009(15) 0.0055(14)
C14 0.0283(17) 0.0198(18) 0.039(2) -0.0090(16) 0.0084(16) 0.0019(14)
C15 0.042(2) 0.025(2) 0.049(3) -0.0034(18) 0.0173(19) 0.0031(17)
C16 0.052(3) 0.025(2) 0.084(4) 0.005(2) 0.040(3) 0.004(2)
C17 0.035(2) 0.034(3) 0.127(6) -0.024(3) 0.026(3) -0.007(2)
C18 0.033(2) 0.053(3) 0.093(4) -0.033(3) -0.002(3) 0.000(2)
C19 0.039(2) 0.037(2) 0.050(3) -0.015(2) 0.0006(19) 0.0049(18)
C20 0.0300(17) 0.0258(19) 0.030(2) -0.0029(16) 0.0056(15) 0.0017(15)
C21 0.063(3) 0.031(2) 0.049(3) -0.011(2) -0.014(2) 0.015(2)
C22 0.078(4) 0.058(3) 0.056(3) -0.012(3) -0.023(3) 0.032(3)
C23 0.050(3) 0.073(4) 0.037(3) -0.012(2) -0.011(2) 0.016(3)
C24 0.044(2) 0.056(3) 0.032(2) -0.021(2) 0.0071(18) -0.008(2)
C25 0.0354(19) 0.033(2) 0.031(2) -0.0042(17) 0.0145(16) -0.0043(16)
C26 0.041(2) 0.029(2) 0.025(2) 0.0012(16) 0.0056(16) 0.0087(16)
C27 0.0410(18) 0.117(4) 0.0345(19) -0.012(2) -0.0055(14) 0.020(2)
C28 0.0410(18) 0.117(4) 0.0345(19) -0.012(2) -0.0055(14) 0.020(2)
C29 0.077(4) 0.080(4) 0.026(2) -0.005(2) -0.002(2) 0.019(3)
C30 0.075(3) 0.047(3) 0.030(2) -0.004(2) 0.018(2) 0.000(2)
C31 0.050(2) 0.039(2) 0.035(2) -0.0076(19) 0.0145(19) -0.004(2)
C32 0.0307(18) 0.033(2) 0.0236(19) 0.0050(16) 0.0068(15) 0.0021(15)
C33 0.032(2) 0.047(3) 0.044(3) 0.007(2) 0.0093(18) 0.0069(18)
C34 0.031(2) 0.058(3) 0.053(3) 0.013(2) 0.008(2) -0.002(2)
C35 0.041(2) 0.064(3) 0.038(3) 0.009(2) -0.0012(19) -0.018(2)
C36 0.051(2) 0.042(3) 0.034(2) -0.0037(19) 0.0023(19) -0.009(2)
C37 0.036(2) 0.041(2) 0.026(2) 0.0003(17) 0.0074(16) -0.0017(17)
Cl1 0.067(3) 0.050(3) 0.113(5) 0.000 0.018(3) 0.000
Cl2 0.061(4) 0.054(4) 0.080(5) 0.000 -0.020(3) 0.000
Cl2' 0.062(3) 0.102(4) 0.094(3) -0.031(3) -0.019(2) 0.007(2)
Cl2A 0.044(7) 0.042(6) 0.081(12) 0.000 -0.002(5) 0.000
Cl2B 0.044(7) 0.042(6) 0.081(12) 0.000 -0.002(5) 0.000
O1S 0.060(3) 0.024(3) 0.041(3) 0.000(2) 0.003(3) 0.007(2)
C1S 0.060(3) 0.024(3) 0.041(3) 0.000(2) 0.003(3) 0.007(2)
O2S 0.060(3) 0.024(3) 0.041(3) 0.000(2) 0.003(3) 0.007(2)
C2S 0.060(3) 0.024(3) 0.041(3) 0.000(2) 0.003(3) 0.007(2)
O3S 0.060(3) 0.024(3) 0.041(3) 0.000(2) 0.003(3) 0.007(2)
C3S 0.060(3) 0.024(3) 0.041(3) 0.000(2) 0.003(3) 0.007(2)
O4S 0.060(3) 0.024(3) 0.041(3) 0.000(2) 0.003(3) 0.007(2)
C4S 0.060(3) 0.024(3) 0.041(3) 0.000(2) 0.003(3) 0.007(2)
O5S 0.060(3) 0.024(3) 0.041(3) 0.000(2) 0.003(3) 0.007(2)
C5S 0.060(3) 0.024(3) 0.041(3) 0.000(2) 0.003(3) 0.007(2)
Cl1' 0.044(7) 0.042(6) 0.081(12) 0.000 -0.002(5) 0.000

loop_
_atom_type_symbol
_atom_type_description
_atom_type_scat_dispersion_real
_atom_type_scat_dispersion_imag
_atom_type_scat_source
C C 0.0033 0.0016 'International Tables Vol C Tables 4.2.6.8 and 6.1.1.4'
H H 0.0000 0.0000 'International Tables Vol C Tables 4.2.6.8 and 6.1.1.4'
N N 0.0061 0.0033 'International Tables Vol C Tables 4.2.6.8 and 6.1.1.4'
O O 0.0106 0.0060 'International Tables Vol C Tables 4.2.6.8 and 6.1.1.4'
P P 0.1023 0.0942 'International Tables Vol C Tables 4.2.6.8 and 6.1.1.4'
Pt Pt -1.7033 8.3905 'International Tables Vol C Tables 4.2.6.8 and 6.1.1.4'
Cl Cl 0.1484 0.1585 'International Tables Vol C Tables 4.2.6.8 and 6.1.1.4'

loop_
_geom_angle_atom_site_label_1
_geom_angle_atom_site_label_2
_geom_angle_atom_site_label_3
_geom_angle
_geom_angle_site_symmetry_1
_geom_angle_site_symmetry_3
C13 Pt1 N1 79.84(14) . .
C13 Pt1 P2 97.52(11) . .
N1 Pt1 P2 173.72(9) . .
C13 Pt1 P1 170.91(11) . .
N1 Pt1 P1 98.74(9) . .
P2 Pt1 P1 84.76(3) . .
C20 P1 C14 106.73(18) . .
C20 P1 C1 103.28(18) . .
C14 P1 C1 105.16(18) . .
C20 P1 Pt1 118.96(13) . .
C14 P1 Pt1 115.82(13) . .
C1 P1 Pt1 105.27(13) . .
C32 P2 C26 108.89(18) . .
C32 P2 C2 104.59(18) . .
C26 P2 C2 102.03(18) . .
C32 P2 Pt1 114.91(13) . .
C26 P2 Pt1 115.79(13) . .
C2 P2 Pt1 109.27(13) . .
C3 N1 C7 118.6(3) . .
C3 N1 Pt1 125.8(3) . .
C7 N1 Pt1 115.5(3) . .
C2 C1 P1 107.0(3) . .
C2 C1 H1A 110.3 . .
P1 C1 H1A 110.3 . .
C2 C1 H1B 110.3 . .
P1 C1 H1B 110.3 . .
H1A C1 H1B 108.6 . .
C1 C2 P2 107.8(2) . .
C1 C2 H2A 110.1 . .
P2 C2 H2A 110.1 . .
C1 C2 H2B 110.1 . .
P2 C2 H2B 110.1 . .
H2A C2 H2B 108.5 . .
N1 C3 C4 123.0(4) . .
N1 C3 H3 118.5 . .
C4 C3 H3 118.5 . .
C3 C4 C5 118.7(4) . .
C3 C4 H4 120.7 . .
C5 C4 H4 120.7 . .
C6 C5 C4 119.0(4) . .
C6 C5 H5 120.5 . .
C4 C5 H5 120.5 . .
C5 C6 C7 120.7(4) . .
C5 C6 H6 119.6 . .
C7 C6 H6 119.6 . .
N1 C7 C6 120.0(4) . .
N1 C7 C8 114.4(3) . .
C6 C7 C8 125.5(4) . .
C9 C8 C13 121.5(4) . .
C9 C8 C7 122.2(4) . .
C13 C8 C7 116.3(3) . .
C10 C9 C8 120.2(4) . .
C10 C9 H9 119.9 . .
C8 C9 H9 119.9 . .
C11 C10 C9 119.5(4) . .
C11 C10 H10 120.3 . .
C9 C10 H10 120.3 . .
C10 C11 C12 119.6(4) . .
C10 C11 H11 120.2 . .
C12 C11 H11 120.2 . .
C13 C12 C11 122.3(4) . .
C13 C12 H12 118.9 . .
C11 C12 H12 118.9 . .
C12 C13 C8 117.0(3) . .
C12 C13 Pt1 129.0(3) . .
C8 C13 Pt1 113.9(3) . .
C15 C14 C19 119.4(4) . .
C15 C14 P1 122.9(3) . .
C19 C14 P1 117.7(3) . .
C14 C15 C16 119.3(5) . .
C14 C15 H15 120.3 . .
C16 C15 H15 120.3 . .
C17 C16 C15 120.2(5) . .
C17 C16 H16 119.9 . .
C15 C16 H16 119.9 . .
C18 C17 C16 120.9(5) . .
C18 C17 H17 119.5 . .
C16 C17 H17 119.5 . .
C17 C18 C19 120.1(5) . .
C17 C18 H18 120.0 . .
C19 C18 H18 120.0 . .
C14 C19 C18 120.1(5) . .
C14 C19 H19 119.9 . .
C18 C19 H19 119.9 . .
C25 C20 C21 119.2(4) . .
C25 C20 P1 120.9(3) . .
C21 C20 P1 119.8(3) . .
C22 C21 C20 120.7(4) . .
C22 C21 H21 119.6 . .
C20 C21 H21 119.6 . .
C23 C22 C21 120.0(5) . .
C23 C22 H22 120.0 . .
C21 C22 H22 120.0 . .
C22 C23 C24 120.1(4) . .
C22 C23 H23 119.9 . .
C24 C23 H23 119.9 . .
C23 C24 C25 120.4(4) . .
C23 C24 H24 119.8 . .
C25 C24 H24 119.8 . .
C20 C25 C24 119.6(4) . .
C20 C25 H25 120.2 . .
C24 C25 H25 120.2 . .
C31 C26 C27 119.1(4) . .
C31 C26 P2 122.8(3) . .
C27 C26 P2 117.8(3) . .
C28 C27 C26 119.2(5) . .
C28 C27 H27 120.4 . .
C26 C27 H27 120.4 . .
C29 C28 C27 120.9(5) . .
C29 C28 H28 119.5 . .
C27 C28 H28 119.5 . .
C30 C29 C28 119.5(5) . .
C30 C29 H29 120.2 . .
C28 C29 H29 120.2 . .
C29 C30 C31 120.9(5) . .
C29 C30 H30 119.6 . .
C31 C30 H30 119.6 . .
C30 C31 C26 120.4(4) . .
C30 C31 H31 119.8 . .
C26 C31 H31 119.8 . .
C37 C32 C33 119.2(4) . .
C37 C32 P2 120.5(3) . .
C33 C32 P2 120.3(3) . .
C34 C33 C32 119.3(4) . .
C34 C33 H33 120.4 . .
C32 C33 H33 120.4 . .
C35 C34 C33 120.5(4) . .
C35 C34 H34 119.8 . .
C33 C34 H34 119.8 . .
C36 C35 C34 120.4(4) . .
C36 C35 H35 119.8 . .
C34 C35 H35 119.8 . .
C35 C36 C37 120.5(5) . .
C35 C36 H36 119.8 . .
C37 C36 H36 119.8 . .
C32 C37 C36 120.1(4) . .
C32 C37 H37 119.9 . .
C36 C37 H37 119.9 . .
C1S O1S H1S 109.5 . .
O1S C1S H1SA 109.5 . .
O1S C1S H1SB 109.5 . .
H1SA C1S H1SB 109.5 . .
O1S C1S H1SC 109.5 . .
H1SA C1S H1SC 109.5 . .
H1SB C1S H1SC 109.5 . .
C2S O2S H2S 109.5 . .
O2S C2S H2SA 109.5 . .
O2S C2S H2SB 109.5 . .
H2SA C2S H2SB 109.5 . .
O2S C2S H2SC 109.5 . .
H2SA C2S H2SC 109.5 . .
H2SB C2S H2SC 109.5 . .
C3S O3S H3S 109.5 . .
O3S C3S H3SA 109.5 . .
O3S C3S H3SB 109.5 . .
H3SA C3S H3SB 109.5 . .
O3S C3S H3SC 109.5 . .
H3SA C3S H3SC 109.5 . .
H3SB C3S H3SC 109.5 . .
C4S O4S H4S 109.5 . .
O4S C4S C1S 128(2) . 5_666
O4S C4S H4SA 109.5 . .
C1S C4S H4SA 90.9 5_666 .
O4S C4S H4SB 109.5 . .
C1S C4S H4SB 107.3 5_666 .
H4SA C4S H4SB 109.5 . .
O4S C4S H4SC 109.5 . .
C1S C4S H4SC 21.6 5_666 .
H4SA C4S H4SC 109.5 . .
H4SB C4S H4SC 109.5 . .
C5S O5S H5S 109.5 . .
O5S C5S H5SA 109.5 . .
O5S C5S H5SB 109.5 . .
H5SA C5S H5SB 109.5 . .
O5S C5S H5SC 109.5 . .
H5SA C5S H5SC 109.5 . .
H5SB C5S H5SC 109.5 . .

loop_
_geom_bond_atom_site_label_1
_geom_bond_atom_site_label_2
_geom_bond_distance
_geom_bond_site_symmetry_2
Pt1 C13 2.051(4) .
Pt1 N1 2.075(3) .
Pt1 P2 2.2408(9) .
Pt1 P1 2.2997(9) .
P1 C20 1.800(4) .
P1 C14 1.813(4) .
P1 C1 1.825(4) .
P2 C32 1.806(4) .
P2 C26 1.814(4) .
P2 C2 1.829(4) .
N1 C3 1.337(5) .
N1 C7 1.358(5) .
C1 C2 1.525(5) .
C1 H1A 0.9900 .
C1 H1B 0.9900 .
C2 H2A 0.9900 .
C2 H2B 0.9900 .
C3 C4 1.369(6) .
C3 H3 0.9500 .
C4 C5 1.378(7) .
C4 H4 0.9500 .
C5 C6 1.357(7) .
C5 H5 0.9500 .
C6 C7 1.387(5) .
C6 H6 0.9500 .
C7 C8 1.469(6) .
C8 C9 1.388(6) .
C8 C13 1.392(5) .
C9 C10 1.386(7) .
C9 H9 0.9500 .
C10 C11 1.379(7) .
C10 H10 0.9500 .
C11 C12 1.388(6) .
C11 H11 0.9500 .
C12 C13 1.387(6) .
C12 H12 0.9500 .
C14 C15 1.388(6) .
C14 C19 1.388(6) .
C15 C16 1.398(6) .
C15 H15 0.9500 .
C16 C17 1.372(8) .
C16 H16 0.9500 .
C17 C18 1.350(9) .
C17 H17 0.9500 .
C18 C19 1.394(7) .
C18 H18 0.9500 .
C19 H19 0.9500 .
C20 C25 1.382(5) .
C20 C21 1.389(6) .
C21 C22 1.382(7) .
C21 H21 0.9500 .
C22 C23 1.364(7) .
C22 H22 0.9500 .
C23 C24 1.379(7) .
C23 H23 0.9500 .
C24 C25 1.391(6) .
C24 H24 0.9500 .
C25 H25 0.9500 .
C26 C31 1.382(6) .
C26 C27 1.385(6) .
C27 C28 1.385(7) .
C27 H27 0.9500 .
C28 C29 1.372(7) .
C28 H28 0.9500 .
C29 C30 1.353(8) .
C29 H29 0.9500 .
C30 C31 1.372(6) .
C30 H30 0.9500 .
C31 H31 0.9500 .
C32 C37 1.381(6) .
C32 C33 1.404(5) .
C33 C34 1.387(6) .
C33 H33 0.9500 .
C34 C35 1.369(7) .
C34 H34 0.9500 .
C35 C36 1.362(7) .
C35 H35 0.9500 .
C36 C37 1.384(6) .
C36 H36 0.9500 .
C37 H37 0.9500 .
O1S C1S 1.416(9) .
O1S H1S 0.8400 .
C1S H1SA 0.9800 .
C1S H1SB 0.9800 .
C1S H1SC 0.9800 .
O2S C2S 1.436(10) .
O2S H2S 0.8400 .
C2S H2SA 0.9800 .
C2S H2SB 0.9800 .
C2S H2SC 0.9800 .
O3S C3S 1.441(10) .
O3S H3S 0.8400 .
C3S H3SA 0.9800 .
C3S H3SB 0.9800 .
C3S H3SC 0.9800 .
O4S C4S 1.450(10) .
O4S H4S 0.8400 .
C4S C1S 1.58(3) 5_666
C4S H4SA 0.9800 .
C4S H4SB 0.9800 .
C4S H4SC 0.9800 .
O5S C5S 1.439(10) .
O5S H5S 0.8400 .
C5S H5SA 0.9800 .
C5S H5SB 0.9800 .
C5S H5SC 0.9800 .

loop_
_geom_torsion_atom_site_label_1
_geom_torsion_atom_site_label_2
_geom_torsion_atom_site_label_3
_geom_torsion_atom_site_label_4
_geom_torsion
C20 P1 C1 C2 76.6(3)
C14 P1 C1 C2 -171.7(3)
Pt1 P1 C1 C2 -48.9(3)
P1 C1 C2 P2 54.1(3)
C32 P2 C2 C1 -159.6(3)
C26 P2 C2 C1 87.0(3)
Pt1 P2 C2 C1 -36.1(3)
C7 N1 C3 C4 -1.0(7)
Pt1 N1 C3 C4 -175.5(4)
N1 C3 C4 C5 -1.1(7)
C3 C4 C5 C6 1.5(7)
C4 C5 C6 C7 0.1(7)
C3 N1 C7 C6 2.6(6)
Pt1 N1 C7 C6 177.7(3)
C3 N1 C7 C8 -176.1(4)
Pt1 N1 C7 C8 -1.0(4)
C5 C6 C7 N1 -2.2(6)
C5 C6 C7 C8 176.3(4)
N1 C7 C8 C9 -177.4(4)
C6 C7 C8 C9 4.0(7)
N1 C7 C8 C13 3.2(5)
C6 C7 C8 C13 -175.4(4)
C13 C8 C9 C10 0.5(7)
C7 C8 C9 C10 -178.8(5)
C8 C9 C10 C11 -0.1(8)
C9 C10 C11 C12 -1.3(8)
C10 C11 C12 C13 2.5(8)
C11 C12 C13 C8 -2.0(7)
C11 C12 C13 Pt1 -177.6(4)
C9 C8 C13 C12 0.5(6)
C7 C8 C13 C12 179.9(4)
C9 C8 C13 Pt1 176.8(3)
C7 C8 C13 Pt1 -3.9(5)
C20 P1 C14 C15 -12.0(4)
C1 P1 C14 C15 -121.2(3)
Pt1 P1 C14 C15 123.0(3)
C20 P1 C14 C19 168.8(3)
C1 P1 C14 C19 59.6(3)
Pt1 P1 C14 C19 -56.2(3)
C19 C14 C15 C16 -0.5(6)
P1 C14 C15 C16 -179.7(3)
C14 C15 C16 C17 -0.7(6)
C15 C16 C17 C18 0.8(7)
C16 C17 C18 C19 0.2(8)
C15 C14 C19 C18 1.5(6)
P1 C14 C19 C18 -179.2(3)
C17 C18 C19 C14 -1.4(7)
C14 P1 C20 C25 121.0(3)
C1 P1 C20 C25 -128.5(3)
Pt1 P1 C20 C25 -12.4(4)
C14 P1 C20 C21 -62.1(4)
C1 P1 C20 C21 48.5(4)
Pt1 P1 C20 C21 164.6(3)
C25 C20 C21 C22 0.3(7)
P1 C20 C21 C22 -176.7(4)
C20 C21 C22 C23 0.0(9)
C21 C22 C23 C24 -0.1(9)
C22 C23 C24 C25 -0.1(8)
C21 C20 C25 C24 -0.5(6)
P1 C20 C25 C24 176.4(3)
C23 C24 C25 C20 0.5(6)
C32 P2 C26 C31 -35.3(4)
C2 P2 C26 C31 74.8(4)
Pt1 P2 C26 C31 -166.6(3)
C32 P2 C26 C27 151.7(4)
C2 P2 C26 C27 -98.1(4)
Pt1 P2 C26 C27 20.4(4)
C31 C26 C27 C28 -1.4(8)
P2 C26 C27 C28 171.8(5)
C26 C27 C28 C29 2.6(10)
C27 C28 C29 C30 -1.8(10)
C28 C29 C30 C31 -0.1(9)
C29 C30 C31 C26 1.2(8)
C27 C26 C31 C30 -0.4(7)
P2 C26 C31 C30 -173.3(4)
C26 P2 C32 C37 -111.8(3)
C2 P2 C32 C37 139.7(3)
Pt1 P2 C32 C37 19.9(4)
C26 P2 C32 C33 69.4(4)
C2 P2 C32 C33 -39.1(4)
Pt1 P2 C32 C33 -158.9(3)
C37 C32 C33 C34 2.5(6)
P2 C32 C33 C34 -178.7(4)
C32 C33 C34 C35 -1.0(7)
C33 C34 C35 C36 -1.4(7)
C34 C35 C36 C37 2.2(7)
C33 C32 C37 C36 -1.8(6)
P2 C32 C37 C36 179.4(3)
C35 C36 C37 C32 -0.6(7)
